data_2214086
loop_
_publ_author_name
'Steffen Blaurock'
'Scholz, Mario'
'Roesky, Herbert W.'
'Edelmann, Frank T.'

_publ_section_title
;
 Dichloro(dimethylsulfoximino)phosphane
;
_journal_coeditor_code BT2385
_journal_issue 7
_journal_name_full 'Acta Crystallographica Section E'
_journal_page_first o3247
_journal_page_last o3247
_journal_paper_doi 10.1107/S1600536807028930
_journal_volume 63
_journal_year 2007
_chemical_formula_iupac 'C2 H6 Cl2 N O P S'
_chemical_formula_moiety 'C2 H6 Cl2 N O P S'
_chemical_formula_sum 'C2 H6 Cl2 N O P S'
_chemical_formula_weight 194.01
_chemical_name_systematic
;
Dichloro(dimethylsulfoximino)phosphane
;
_space_group_IT_number 2
_symmetry_cell_setting triclinic
_symmetry_space_group_name_Hall '-P 1'
_symmetry_space_group_name_H-M 'P -1'
_atom_sites_solution_hydrogens geom
_atom_sites_solution_primary direct
_atom_sites_solution_secondary difmap
_audit_creation_method SHELXL-97
_cell_angle_alpha 71.59(3)
_cell_angle_beta 79.73(3)
_cell_angle_gamma 78.25(3)
_cell_formula_units_Z 2
_cell_length_a 5.987(2)
_cell_length_b 7.723(3)
_cell_length_c 8.716(3)
_cell_measurement_reflns_used 52
_cell_measurement_temperature 143(2)
_cell_measurement_theta_max 12.5
_cell_measurement_theta_min 10
_cell_volume 371.5(2)
_computing_cell_refinement DIF4
_computing_data_collection 'DIF4 (Stoe & Cie, 1992)'
_computing_data_reduction 'REDU4 (Stoe & Cie, 1992)'
_computing_molecular_graphics 'SHELXTL-Plus (Bruker, 1997)'
_computing_publication_material SHELXTL-Plus
_computing_structure_refinement 'SHELXL97 (Sheldrick, 1997)'
_computing_structure_solution 'SHELXS90 (Sheldrick, 1990)'
_diffrn_ambient_temperature 143(2)
_diffrn_measured_fraction_theta_full 0.997
_diffrn_measured_fraction_theta_max 0.997
_diffrn_measurement_device_type 'Stoe Stadi-4'
_diffrn_measurement_method \w/\q
_diffrn_radiation_monochromator graphite
_diffrn_radiation_source 'fine-focus sealed tube'
_diffrn_radiation_type MoK\a
_diffrn_radiation_wavelength 0.71073
_diffrn_reflns_av_R_equivalents 0.0121
_diffrn_reflns_av_sigmaI/netI 0.0166
_diffrn_reflns_limit_h_max 5
_diffrn_reflns_limit_h_min -7
_diffrn_reflns_limit_k_max 10
_diffrn_reflns_limit_k_min -10
_diffrn_reflns_limit_l_max 11
_diffrn_reflns_limit_l_min -11
_diffrn_reflns_number 3100
_diffrn_reflns_theta_full 27.53
_diffrn_reflns_theta_max 27.53
_diffrn_reflns_theta_min 3.17
_diffrn_standards_decay_% 0
_diffrn_standards_interval_time 90
_diffrn_standards_number 3
_exptl_absorpt_coefficient_mu 1.279
_exptl_absorpt_correction_type none
_exptl_crystal_colour yellow
_exptl_crystal_density_diffrn 1.734
_exptl_crystal_density_method 'not measured'
_exptl_crystal_description prism
_exptl_crystal_F_000 196
_exptl_crystal_size_max 0.45
_exptl_crystal_size_mid 0.25
_exptl_crystal_size_min 0.25
_refine_diff_density_max 0.484
_refine_diff_density_min -0.463
_refine_ls_extinction_coef 0.045(4)
_refine_ls_extinction_expression Fc^*^=kFc[1+0.001xFc^2^\l^3^/sin(2\q)]^-1/4^
_refine_ls_extinction_method SHELXL97
_refine_ls_goodness_of_fit_ref 1.108
_refine_ls_hydrogen_treatment constr
_refine_ls_matrix_type full
_refine_ls_number_parameters 76
_refine_ls_number_reflns 1716
_refine_ls_number_restraints 0
_refine_ls_restrained_S_all 1.108
_refine_ls_R_factor_all 0.0292
_refine_ls_R_factor_gt 0.0248
_refine_ls_shift/su_max 0.000
_refine_ls_shift/su_mean 0.000
_refine_ls_structure_factor_coef Fsqd
_refine_ls_weighting_details 'calc w=1/[\s^2^(Fo^2^)+(0.0313P)^2^+0.211P] where P=(Fo^2^+2Fc^2^)/3'
_refine_ls_weighting_scheme calc
_refine_ls_wR_factor_gt 0.0627
_refine_ls_wR_factor_ref 0.0660
_reflns_number_gt 1554
_reflns_number_total 1716
_reflns_threshold_expression I>2\s(I)
_cod_data_source_file bt2385.cif
_cod_data_source_block I
_cod_database_code 2214086
_cod_database_fobs_code 2214086

loop_
_symmetry_equiv_pos_as_xyz
'x, y, z'
'-x, -y, -z'

loop_
_atom_site_type_symbol
_atom_site_label
_atom_site_fract_x
_atom_site_fract_y
_atom_site_fract_z
_atom_site_U_iso_or_equiv
_atom_site_adp_type
_atom_site_calc_flag
_atom_site_refinement_flags
_atom_site_occupancy
S S 0.17482(7) 0.29180(6) 0.38517(5) 0.01912(12) Uani d . 1
P P 0.17739(8) 0.05458(6) 0.18258(6) 0.02318(13) Uani d . 1
Cl Cl1 0.30371(9) 0.23989(8) -0.03857(6) 0.03325(14) Uani d . 1
Cl Cl2 -0.17262(8) 0.16726(8) 0.16807(6) 0.03424(14) Uani d . 1
O O -0.0580(2) 0.3199(2) 0.46329(18) 0.0316(3) Uani d . 1
N N 0.2501(3) 0.1195(2) 0.32344(18) 0.0223(3) Uani d . 1
C C1 0.2263(4) 0.4939(3) 0.2292(2) 0.0315(4) Uani d . 1
H H1A 0.1222 0.5191 0.1471 0.038 Uiso calc R 1
H H1B 0.3859 0.4774 0.1783 0.038 Uiso calc R 1
H H1C 0.1996 0.5980 0.2751 0.038 Uiso calc R 1
C C2 0.3699(4) 0.2653(3) 0.5220(2) 0.0295(4) Uani d . 1
H H2A 0.3353 0.3710 0.5663 0.035 Uiso calc R 1
H H2B 0.5267 0.2588 0.4651 0.035 Uiso calc R 1
H H2C 0.3568 0.1512 0.6112 0.035 Uiso calc R 1

loop_
_atom_site_aniso_label
_atom_site_aniso_U_11
_atom_site_aniso_U_22
_atom_site_aniso_U_33
_atom_site_aniso_U_12
_atom_site_aniso_U_13
_atom_site_aniso_U_23
S 0.0170(2) 0.0212(2) 0.0189(2) -0.00231(15) -0.00131(15) -0.00641(15)
P 0.0234(2) 0.0232(2) 0.0244(2) -0.00273(17) -0.00211(18) -0.01004(18)
Cl1 0.0312(3) 0.0456(3) 0.0228(2) -0.0105(2) 0.00312(18) -0.01045(19)
Cl2 0.0200(2) 0.0500(3) 0.0353(3) -0.0084(2) -0.00360(18) -0.0140(2)
O 0.0198(7) 0.0409(8) 0.0393(8) -0.0066(6) 0.0059(6) -0.0231(7)
N 0.0220(7) 0.0218(7) 0.0231(7) -0.0001(6) -0.0048(6) -0.0071(6)
C1 0.0455(12) 0.0204(8) 0.0248(9) -0.0049(8) -0.0012(8) -0.0030(7)
C2 0.0310(10) 0.0333(10) 0.0277(9) -0.0026(8) -0.0120(8) -0.0109(8)

loop_
_atom_type_symbol
_atom_type_description
_atom_type_scat_dispersion_real
_atom_type_scat_dispersion_imag
_atom_type_scat_source
C C 0.0033 0.0016 'International Tables Vol C Tables 4.2.6.8 and 6.1.1.4'
H H 0.0000 0.0000 'International Tables Vol C Tables 4.2.6.8 and 6.1.1.4'
N N 0.0061 0.0033 'International Tables Vol C Tables 4.2.6.8 and 6.1.1.4'
O O 0.0106 0.0060 'International Tables Vol C Tables 4.2.6.8 and 6.1.1.4'
P P 0.1023 0.0942 'International Tables Vol C Tables 4.2.6.8 and 6.1.1.4'
S S 0.1246 0.1234 'International Tables Vol C Tables 4.2.6.8 and 6.1.1.4'
Cl Cl 0.1484 0.1585 'International Tables Vol C Tables 4.2.6.8 and 6.1.1.4'

loop_
_geom_angle_atom_site_label_1
_geom_angle_atom_site_label_2
_geom_angle_atom_site_label_3
_geom_angle
O S N 117.23(9)
O S C2 110.04(10)
N S C2 104.12(9)
O S C1 109.06(10)
N S C1 111.17(10)
C2 S C1 104.38(11)
N P Cl2 105.63(7)
N P Cl1 104.32(7)
Cl2 P Cl1 95.84(4)
S N P 134.40(10)
S C1 H1A 109.5
S C1 H1B 109.5
H1A C1 H1B 109.5
S C1 H1C 109.5
H1A C1 H1C 109.5
H1B C1 H1C 109.5
S C2 H2A 109.5
S C2 H2B 109.5
H2A C2 H2B 109.5
S C2 H2C 109.5
H2A C2 H2C 109.5
H2B C2 H2C 109.5

loop_
_geom_bond_atom_site_label_1
_geom_bond_atom_site_label_2
_geom_bond_distance
S O 1.4438(14)
S N 1.5442(16)
S C2 1.753(2)
S C1 1.757(2)
P N 1.6177(16)
P Cl2 2.1087(10)
P Cl1 2.1247(11)
C1 H1A 0.9800
C1 H1B 0.9800
C1 H1C 0.9800
C2 H2A 0.9800
C2 H2B 0.9800
C2 H2C 0.9800

loop_
_geom_torsion_atom_site_label_1
_geom_torsion_atom_site_label_2
_geom_torsion_atom_site_label_3
_geom_torsion_atom_site_label_4
_geom_torsion
O S N P 66.44(17)
C2 S N P -171.78(14)
C1 S N P -59.94(17)
Cl2 P N S -31.77(15)
Cl1 P N S 68.62(15)

loop_
_cod_related_entry_id
_cod_related_entry_database
_cod_related_entry_code
1 ChemSpider 30655262
